data_7057341
loop_
_publ_author_name
'Zadesenets, Andrey V.'
'Filatov, Evgeniy Yu.'
'Plyusnin, Pavel E.'
'Asanova, Tatyana I.'
'Korolkov, Ilya V.'
'Baidina, Iraida A.'
'Shlyakhova, Elena V.'
'Asanov, Igor P.'
'Korenev, Sergey V.'

_publ_section_title
;
 Complex salts of Pd(ii) and Pt(ii) with Co(ii) and Ni(ii) aqua-cations as
 single-source precursors for bimetallic nanoalloys and mixed oxides
;
_journal_issue 11
_journal_name_full 'New Journal of Chemistry'
_journal_page_first 8843
_journal_paper_doi 10.1039/C8NJ00956B
_journal_volume 42
_journal_year 2018
_chemical_formula_sum 'H16 N4 Ni O16 Pd'
_chemical_formula_weight 493.28
_chemical_name_common 'nickel(II) nitropalladate octahydrate'
_chemical_name_systematic 'hexaaquanickel(II) tetranitropalladate(II) dihydrate'
_space_group_crystal_system triclinic
_space_group_IT_number 1
_space_group_name_Hall 'P 1'
_space_group_name_H-M_alt 'P 1'
_symmetry_space_group_name_Hall 'P 1'
_symmetry_space_group_name_H-M 'P 1'
_atom_sites_solution_hydrogens difmap
_audit_creation_method SHELXL-2016/4
_audit_update_record
;
2017-12-10 deposited with the CCDC.
2018-04-06 downloaded from the CCDC.
;
_cell_angle_alpha 110.211(2)
_cell_angle_beta 105.344(2)
_cell_angle_gamma 95.988(2)
_cell_formula_units_Z 1
_cell_length_a 5.9834(2)
_cell_length_b 7.8788(3)
_cell_length_c 8.6406(3)
_cell_measurement_reflns_used 4476
_cell_measurement_temperature 296(2)
_cell_measurement_theta_max 33.19
_cell_measurement_theta_min 2.65
_cell_volume 359.90(2)
_computing_structure_refinement 'SHELXL-2016/4 (Sheldrick, 2016)'
_diffrn_ambient_temperature 296(2)
_diffrn_measured_fraction_theta_full 0.998
_diffrn_measured_fraction_theta_max 0.995
_diffrn_measurement_device_type 'Bruker X8 Apex'
_diffrn_measurement_method '\f and \w scans'
_diffrn_radiation_type MoK\a
_diffrn_radiation_wavelength 0.71073
_diffrn_reflns_av_R_equivalents 0.0323
_diffrn_reflns_av_unetI/netI 0.0396
_diffrn_reflns_Laue_measured_fraction_full 0.998
_diffrn_reflns_Laue_measured_fraction_max 0.995
_diffrn_reflns_limit_h_max 9
_diffrn_reflns_limit_h_min -9
_diffrn_reflns_limit_k_max 10
_diffrn_reflns_limit_k_min -12
_diffrn_reflns_limit_l_max 12
_diffrn_reflns_limit_l_min -13
_diffrn_reflns_number 6655
_diffrn_reflns_point_group_measured_fraction_full 0.854
_diffrn_reflns_point_group_measured_fraction_max 0.752
_diffrn_reflns_theta_full 25.242
_diffrn_reflns_theta_max 33.189
_diffrn_reflns_theta_min 2.653
_diffrn_source 'fine-focus sealed tube'
_diffrn_standards_decay_% 0
_diffrn_standards_interval_time 1
_diffrn_standards_number 0
_exptl_absorpt_coefficient_mu 2.650
_exptl_absorpt_correction_type multi-scan
_exptl_crystal_colour green
_exptl_crystal_density_diffrn 2.276
_exptl_crystal_description prismatic
_exptl_crystal_F_000 246
_exptl_crystal_size_max 0.140
_exptl_crystal_size_mid 0.100
_exptl_crystal_size_min 0.070
_exptl_transmission_factor_max 0.8362
_exptl_transmission_factor_min 0.7079
_refine_diff_density_max 0.336
_refine_diff_density_min -1.186
_refine_diff_density_rms 0.114
_refine_ls_abs_structure_details
;
 Flack x determined using 1286 quotients [(I+)-(I-)]/[(I+)+(I-)]
 (Parsons, Flack and Wagner, Acta Cryst. B69 (2013) 249-259).
;
_refine_ls_abs_structure_Flack 0.39(4)
_refine_ls_extinction_method none
_refine_ls_goodness_of_fit_ref 1.101
_refine_ls_hydrogen_treatment refxyz
_refine_ls_matrix_type full
_refine_ls_number_parameters 261
_refine_ls_number_reflns 4146
_refine_ls_number_restraints 11
_refine_ls_restrained_S_all 1.101
_refine_ls_R_factor_all 0.0229
_refine_ls_R_factor_gt 0.0212
_refine_ls_shift/su_max 0.072
_refine_ls_shift/su_mean 0.004
_refine_ls_structure_factor_coef Fsqd
_refine_ls_weighting_details 'w=1/[\s^2^(Fo^2^)+(0.0096P)^2^+0.0312P] where P=(Fo^2^+2Fc^2^)/3'
_refine_ls_weighting_scheme calc
_refine_ls_wR_factor_gt 0.0497
_refine_ls_wR_factor_ref 0.0505
_reflns_Friedel_coverage 0.512
_reflns_Friedel_fraction_full 0.709
_reflns_Friedel_fraction_max 0.509
_reflns_number_gt 3958
_reflns_number_total 4146
_reflns_threshold_expression 'I > 2\s(I)'
_cod_data_source_file c8nj00956b2.cif
_cod_data_source_block NiPd
_cod_depositor_comments 'Adding full bibliography for 7057339--7057343.cif.'
_cod_database_code 7057341
_shelx_shelxl_version_number 2016/4
_shelx_space_group_comment
;
The symmetry employed for this shelxl refinement is uniquely defined
by the following loop, which should always be used as a source of
symmetry information in preference to the above space-group names.
They are only intended as comments.
;
_shelx_estimated_absorpt_t_min 0.708
_shelx_estimated_absorpt_t_max 0.836

loop_
_space_group_symop_operation_xyz
'x, y, z'

loop_
_atom_site_label
_atom_site_type_symbol
_atom_site_fract_x
_atom_site_fract_y
_atom_site_fract_z
_atom_site_U_iso_or_equiv
_atom_site_adp_type
_atom_site_occupancy
_atom_site_site_symmetry_order
_atom_site_calc_flag
_atom_site_refinement_flags_posn
_atom_site_refinement_flags_adp
PD1 Pd -0.00668(9) 0.15865(7) 0.50706(6) 0.01532(5) Uani 1 1 d . .
NI1 Ni -0.0090(4) 0.6556(3) 1.0083(2) 0.01659(9) Uani 1 1 d . .
N3 N -0.1126(11) -0.0605(8) 0.5659(8) 0.0199(11) Uani 1 1 d . .
N1 N 0.0985(11) 0.3766(8) 0.4508(9) 0.0210(11) Uani 1 1 d . .
N2 N -0.3397(11) 0.1637(8) 0.3874(9) 0.0232(12) Uani 1 1 d . .
O8W O 0.4178(11) 0.3179(7) 1.0814(7) 0.0291(11) Uani 1 1 d D .
O41 O 0.3992(11) 0.0024(8) 0.5804(7) 0.0315(11) Uani 1 1 d . .
N4 N 0.3331(10) 0.1521(8) 0.6270(8) 0.0188(10) Uani 1 1 d . .
O7W O -0.4131(12) 1.0070(9) 0.9307(8) 0.0338(12) Uani 1 1 d D .
O31 O -0.0682(11) -0.0386(8) 0.7200(7) 0.0366(15) Uani 1 1 d . .
O21 O -0.4131(10) 0.3086(8) 0.4313(9) 0.0332(12) Uani 1 1 d . .
O14 O 0.0592(11) 0.3547(7) 0.2957(7) 0.0321(13) Uani 1 1 d . .
O12 O 0.1940(13) 0.5305(8) 0.5635(8) 0.0384(15) Uani 1 1 d . .
O22 O -0.4747(11) 0.0253(9) 0.2613(8) 0.0333(13) Uani 1 1 d . .
O32 O -0.2165(12) -0.2148(8) 0.4511(8) 0.0333(13) Uani 1 1 d . .
O42 O 0.4662(11) 0.2896(9) 0.7471(8) 0.0325(13) Uani 1 1 d . .
O1W O 0.2765(11) 0.6913(7) 0.9214(7) 0.0251(10) Uani 1 1 d . .
O2W O -0.3021(10) 0.6265(7) 1.0943(7) 0.0218(9) Uani 1 1 d D .
O3W O -0.2301(10) 0.6363(8) 0.7731(7) 0.0280(12) Uani 1 1 d D .
O4W O 0.2132(10) 0.6759(7) 1.2431(6) 0.0239(10) Uani 1 1 d D .
O5W O -0.0271(12) 0.3769(8) 0.9176(9) 0.0349(13) Uani 1 1 d D .
O6W O 0.0045(11) 0.9307(8) 1.1074(8) 0.0277(10) Uani 1 1 d D .
H1A H 0.391(6) 0.669(5) 0.984(5) 0.015(8) Uiso 1 1 d . .
H1B H 0.246(11) 0.651(8) 0.837(7) 0.033(14) Uiso 1 1 d . .
H2A H -0.287(12) 0.714(8) 1.199(7) 0.049 Uiso 1 1 d D U
H2B H -0.356(8) 0.513(7) 1.083(6) 0.032(11) Uiso 1 1 d . .
H3A H -0.332(10) 0.558(8) 0.710(7) 0.052(18) Uiso 1 1 d D .
H3B H -0.182(15) 0.691(12) 0.758(10) 0.06(3) Uiso 1 1 d . .
H4A H 0.227(9) 0.763(7) 1.320(6) 0.026(12) Uiso 1 1 d . .
H4B H 0.172(9) 0.587(6) 1.285(6) 0.024(12) Uiso 1 1 d D .
H5A H 0.062(13) 0.348(10) 0.930(10) 0.031(19) Uiso 1 1 d . .
H5B H -0.162(8) 0.304(7) 0.847(6) 0.029(13) Uiso 1 1 d D .
H6A H -0.117(11) 0.969(10) 1.047(10) 0.05(2) Uiso 1 1 d D .
H6B H 0.091(14) 0.979(11) 1.105(11) 0.06(3) Uiso 1 1 d . .
H7A H -0.491(13) 0.974(12) 0.829(8) 0.084 Uiso 1 1 d D U
H7B H -0.466(10) 1.085(7) 0.977(7) 0.044(15) Uiso 1 1 d D .
H8A H 0.401(8) 0.316(7) 1.169(7) 0.029(12) Uiso 1 1 d . .
H8B H 0.499(9) 0.399(7) 1.083(7) 0.049(15) Uiso 1 1 d D .

loop_
_atom_site_aniso_label
_atom_site_aniso_U_11
_atom_site_aniso_U_22
_atom_site_aniso_U_33
_atom_site_aniso_U_23
_atom_site_aniso_U_13
_atom_site_aniso_U_12
PD1 0.01547(7) 0.01654(8) 0.01542(7) 0.00859(5) 0.00466(5) 0.00204(5)
NI1 0.01673(14) 0.01548(19) 0.01669(11) 0.00633(11) 0.00407(9) 0.00309(13)
N3 0.022(3) 0.021(2) 0.021(3) 0.011(2) 0.009(2) 0.0043(19)
N1 0.021(3) 0.022(2) 0.023(3) 0.013(2) 0.006(2) 0.0026(19)
N2 0.025(3) 0.024(2) 0.025(3) 0.013(2) 0.011(2) 0.004(2)
O8W 0.041(3) 0.026(2) 0.027(3) 0.013(2) 0.016(2) 0.0120(19)
O41 0.035(3) 0.034(3) 0.027(2) 0.012(2) 0.008(2) 0.017(2)
N4 0.013(2) 0.028(2) 0.016(2) 0.0118(19) 0.0026(17) 0.0034(17)
O7W 0.041(3) 0.034(3) 0.035(3) 0.019(2) 0.017(2) 0.016(2)
O31 0.052(4) 0.034(3) 0.020(2) 0.013(2) 0.008(2) -0.007(2)
O21 0.026(3) 0.033(3) 0.045(3) 0.016(2) 0.013(2) 0.014(2)
O14 0.047(3) 0.031(2) 0.024(3) 0.018(2) 0.012(2) 0.006(2)
O12 0.060(4) 0.022(2) 0.030(3) 0.010(2) 0.015(3) 0.000(2)
O22 0.028(3) 0.033(3) 0.029(3) 0.008(2) 0.002(2) -0.001(2)
O32 0.043(3) 0.023(2) 0.026(3) 0.006(2) 0.007(2) -0.005(2)
O42 0.028(3) 0.034(3) 0.026(3) 0.012(2) -0.005(2) -0.003(2)
O1W 0.0211(19) 0.033(2) 0.021(2) 0.0115(18) 0.0045(16) 0.0057(16)
O2W 0.0221(19) 0.0199(18) 0.022(2) 0.0049(16) 0.0105(16) 0.0021(14)
O3W 0.028(3) 0.030(2) 0.025(3) 0.017(2) 0.001(2) -0.0007(19)
O4W 0.029(2) 0.0190(18) 0.017(2) 0.0054(16) 0.0015(18) 0.0006(17)
O5W 0.032(3) 0.0163(17) 0.046(3) 0.0073(17) 0.004(2) 0.0026(17)
O6W 0.028(2) 0.0179(17) 0.036(2) 0.0089(15) 0.0096(16) 0.0058(14)

loop_
_atom_type_symbol
_atom_type_description
_atom_type_scat_dispersion_real
_atom_type_scat_dispersion_imag
_atom_type_scat_source
N N 0.0061 0.0033 'International Tables Vol C Tables 4.2.6.8 and 6.1.1.4'
H H 0.0000 0.0000 'International Tables Vol C Tables 4.2.6.8 and 6.1.1.4'
O O 0.0106 0.0060 'International Tables Vol C Tables 4.2.6.8 and 6.1.1.4'
Ni Ni 0.3393 1.1124 'International Tables Vol C Tables 4.2.6.8 and 6.1.1.4'
Pd Pd -0.9988 1.0072 'International Tables Vol C Tables 4.2.6.8 and 6.1.1.4'

loop_
_geom_angle_atom_site_label_1
_geom_angle_atom_site_label_2
_geom_angle_atom_site_label_3
_geom_angle
N2 PD1 N1 87.1(2)
N2 PD1 N4 179.5(4)
N1 PD1 N4 92.9(2)
N2 PD1 N3 93.0(2)
N1 PD1 N3 179.5(4)
N4 PD1 N3 87.0(2)
O6W NI1 O5W 177.4(4)
O6W NI1 O4W 90.3(3)
O5W NI1 O4W 88.1(3)
O6W NI1 O3W 89.5(3)
O5W NI1 O3W 92.1(3)
O4W NI1 O3W 179.7(4)
O6W NI1 O1W 92.4(3)
O5W NI1 O1W 89.7(3)
O4W NI1 O1W 91.1(3)
O3W NI1 O1W 88.6(3)
O6W NI1 O2W 86.1(2)
O5W NI1 O2W 91.8(3)
O4W NI1 O2W 90.0(2)
O3W NI1 O2W 90.3(3)
O1W NI1 O2W 178.1(3)
O31 N3 O32 119.2(5)
O31 N3 PD1 119.0(4)
O32 N3 PD1 121.8(5)
O12 N1 O14 118.6(5)
O12 N1 PD1 122.4(5)
O14 N1 PD1 119.0(4)
O21 N2 O22 118.2(7)
O21 N2 PD1 120.3(5)
O22 N2 PD1 121.4(5)
O42 N4 O41 120.6(6)
O42 N4 PD1 120.6(5)
O41 N4 PD1 118.7(5)

loop_
_geom_bond_atom_site_label_1
_geom_bond_atom_site_label_2
_geom_bond_distance
PD1 N2 1.999(7)
PD1 N1 2.024(5)
PD1 N4 2.038(6)
PD1 N3 2.047(5)
NI1 O6W 2.021(7)
NI1 O5W 2.041(7)
NI1 O4W 2.052(6)
NI1 O3W 2.056(6)
NI1 O1W 2.070(7)
NI1 O2W 2.099(7)
N3 O31 1.232(8)
N3 O32 1.237(8)
N1 O12 1.220(8)
N1 O14 1.243(8)
N2 O21 1.238(9)
N2 O22 1.248(8)
O41 N4 1.251(9)
N4 O42 1.221(8)
